data_4037181
loop_
_publ_author_name
'Galenko, Ekaterina E.'
'Galenko, Alexey V.'
'Khlebnikov, Alexander F.'
'Novikov, Mikhail S.'
'Shakirova, Julia R.'

_publ_section_title
;
 Synthesis and Intramolecular Azo Coupling of
 4-Diazopyrrole-2-carboxylates: Selective Approach to Benzo and Hetero
 [c]-Fused 6H-Pyrrolo[3,4-c]pyridazine-5-carboxylates.
;
_journal_issue 18
_journal_name_full 'The Journal of organic chemistry'
_journal_page_first 8495
_journal_page_last 8507
_journal_paper_doi 10.1021/acs.joc.6b01662
_journal_volume 81
_journal_year 2016
_chemical_formula_moiety 'C22 H15 N3'
_chemical_formula_sum 'C22 H15 N3'
_chemical_formula_weight 321.37
_space_group_crystal_system monoclinic
_space_group_IT_number 14
_space_group_name_Hall '-P 2ybc'
_space_group_name_H-M_alt 'P 1 21/c 1'
_atom_sites_solution_hydrogens geom
_atom_sites_solution_primary direct
_audit_creation_date 2016-05-24
_audit_creation_method
;
Olex2 1.2
(compiled 2016.02.19 svn.r3266 for OlexSys, GUI svn.r5155)
;
_cell_angle_alpha 90
_cell_angle_beta 98.515(2)
_cell_angle_gamma 90
_cell_formula_units_Z 4
_cell_length_a 7.67729(19)
_cell_length_b 11.6060(3)
_cell_length_c 18.3580(4)
_cell_measurement_reflns_used 8042
_cell_measurement_temperature 100(2)
_cell_measurement_theta_max 76.1650
_cell_measurement_theta_min 4.5070
_cell_volume 1617.72(7)
_computing_cell_refinement
;
CrysAlisPro, Agilent Technologies,
Version 1.171.37.35 (release 13-08-2014 CrysAlis171 .NET)
(compiled Aug 13 2014,18:06:01)
;
_computing_data_collection
;
CrysAlisPro, Agilent Technologies,
Version 1.171.37.35 (release 13-08-2014 CrysAlis171 .NET)
(compiled Aug 13 2014,18:06:01)
;
_computing_data_reduction
;
CrysAlisPro, Agilent Technologies,
Version 1.171.37.35 (release 13-08-2014 CrysAlis171 .NET)
(compiled Aug 13 2014,18:06:01)
;
_computing_molecular_graphics 'Olex2 (Dolomanov et al., 2009)'
_computing_publication_material 'Olex2 (Dolomanov et al., 2009)'
_computing_structure_refinement 'ShelXL (Sheldrick, 2015)'
_computing_structure_solution 'ShelXS (Sheldrick, 2008)'
_diffrn_ambient_environment N~2~
_diffrn_ambient_temperature 100(2)
_diffrn_detector 'CCD plate'
_diffrn_detector_area_resol_mean 10.3829
_diffrn_detector_type Atlas
_diffrn_measured_fraction_theta_full 1.000
_diffrn_measured_fraction_theta_max 1.000
_diffrn_measurement_details
;
#__ type_ start__ end____ width___ exp.time_
  1 omega -118.00  -38.00   1.0000    5.5000
omega____ theta____ kappa____ phi______ frames
    -      -41.4354  -77.0000   90.0000 80

#__ type_ start__ end____ width___ exp.time_
  2 omega  -50.00   33.00   1.0000    5.5000
omega____ theta____ kappa____ phi______ frames
    -      -41.4354   38.0000    0.0000 83

#__ type_ start__ end____ width___ exp.time_
  3 omega   58.00   91.00   1.0000    5.5000
omega____ theta____ kappa____ phi______ frames
    -       41.4354  178.0000  -60.0000 33

#__ type_ start__ end____ width___ exp.time_
  4 omega   57.00   96.00   1.0000    5.5000
omega____ theta____ kappa____ phi______ frames
    -       41.4354 -134.0000   22.0000 39

#__ type_ start__ end____ width___ exp.time_
  5 omega   51.00   84.00   1.0000   20.0000
omega____ theta____ kappa____ phi______ frames
    -      112.0000  -95.0000   30.0000 33

#__ type_ start__ end____ width___ exp.time_
  6 omega   55.00   98.00   1.0000   20.0000
omega____ theta____ kappa____ phi______ frames
    -      112.0000 -125.0000 -120.0000 43

#__ type_ start__ end____ width___ exp.time_
  7 omega  123.00  171.00   1.0000   20.0000
omega____ theta____ kappa____ phi______ frames
    -      112.0000  125.0000   30.0000 48

#__ type_ start__ end____ width___ exp.time_
  8 omega   40.00  113.00   1.0000   20.0000
omega____ theta____ kappa____ phi______ frames
    -      112.0000 -125.0000 -150.0000 73

#__ type_ start__ end____ width___ exp.time_
  9 omega   55.00  108.00   1.0000   20.0000
omega____ theta____ kappa____ phi______ frames
    -      112.0000  -95.0000  -30.0000 53

#__ type_ start__ end____ width___ exp.time_
 10 omega   87.00  112.00   1.0000   20.0000
omega____ theta____ kappa____ phi______ frames
    -      112.0000   45.0000    0.0000 25

#__ type_ start__ end____ width___ exp.time_
 11 omega  133.00  160.00   1.0000   20.0000
omega____ theta____ kappa____ phi______ frames
    -      112.0000   45.0000    0.0000 27

#__ type_ start__ end____ width___ exp.time_
 12 omega   70.00  109.00   1.0000   20.0000
omega____ theta____ kappa____ phi______ frames
    -      112.0000  -95.0000 -120.0000 39

#__ type_ start__ end____ width___ exp.time_
 13 omega   44.00  111.00   1.0000   20.0000
omega____ theta____ kappa____ phi______ frames
    -      112.0000 -125.0000   90.0000 67

#__ type_ start__ end____ width___ exp.time_
 14 omega   91.00  176.00   1.0000   20.0000
omega____ theta____ kappa____ phi______ frames
    -      112.0000   45.0000  -30.0000 85

#__ type_ start__ end____ width___ exp.time_
 15 omega   85.00  133.00   1.0000   20.0000
omega____ theta____ kappa____ phi______ frames
    -      112.0000   61.0000    0.0000 48

#__ type_ start__ end____ width___ exp.time_
 16 omega   88.00  115.00   1.0000   20.0000
omega____ theta____ kappa____ phi______ frames
    -      112.0000  -61.0000 -120.0000 27

#__ type_ start__ end____ width___ exp.time_
 17 omega   41.00   85.00   1.0000   20.0000
omega____ theta____ kappa____ phi______ frames
    -      112.0000  -61.0000 -120.0000 44

#__ type_ start__ end____ width___ exp.time_
 18 omega  141.00  169.00   1.0000   20.0000
omega____ theta____ kappa____ phi______ frames
    -      112.0000   61.0000    0.0000 28

#__ type_ start__ end____ width___ exp.time_
 19 omega   81.00  141.00   1.0000   20.0000
omega____ theta____ kappa____ phi______ frames
    -      112.0000  -61.0000  -90.0000 60

#__ type_ start__ end____ width___ exp.time_
 20 omega   48.00   75.00   1.0000   20.0000
omega____ theta____ kappa____ phi______ frames
    -      112.0000  -45.0000  150.0000 27

#__ type_ start__ end____ width___ exp.time_
 21 omega   95.00  156.00   1.0000   20.0000
omega____ theta____ kappa____ phi______ frames
    -      112.0000  125.0000    0.0000 61

#__ type_ start__ end____ width___ exp.time_
 22 omega   97.00  122.00   1.0000   20.0000
omega____ theta____ kappa____ phi______ frames
    -      112.0000  125.0000  -60.0000 25

#__ type_ start__ end____ width___ exp.time_
 23 omega  127.00  152.00   1.0000   20.0000
omega____ theta____ kappa____ phi______ frames
    -      112.0000  125.0000  -60.0000 25

#__ type_ start__ end____ width___ exp.time_
 24 omega   95.00  130.00   1.0000   20.0000
omega____ theta____ kappa____ phi______ frames
    -      112.0000  125.0000  150.0000 35

#__ type_ start__ end____ width___ exp.time_
 25 omega   42.00   69.00   1.0000   20.0000
omega____ theta____ kappa____ phi______ frames
    -      112.0000  -77.0000 -150.0000 27

#__ type_ start__ end____ width___ exp.time_
 26 omega   52.00   88.00   1.0000   20.0000
omega____ theta____ kappa____ phi______ frames
    -      112.0000  -30.0000  -30.0000 36

#__ type_ start__ end____ width___ exp.time_
 27 omega    8.00   33.00   1.0000    5.5000
omega____ theta____ kappa____ phi______ frames
    -      -41.4354   38.0000  150.0000 25

#__ type_ start__ end____ width___ exp.time_
 28 omega  -45.00   -1.00   1.0000    5.5000
omega____ theta____ kappa____ phi______ frames
    -      -41.4354  -19.0000  120.0000 44

#__ type_ start__ end____ width___ exp.time_
 29 omega  -53.00  -26.00   1.0000    5.5000
omega____ theta____ kappa____ phi______ frames
    -      -41.4354  -57.0000    0.0000 27

#__ type_ start__ end____ width___ exp.time_
 30 omega -115.00  -54.00   1.0000    5.5000
omega____ theta____ kappa____ phi______ frames
    -      -41.4354  -57.0000    0.0000 61

#__ type_ start__ end____ width___ exp.time_
 31 omega  -94.00  -67.00   1.0000    5.5000
omega____ theta____ kappa____ phi______ frames
    -      -41.4354 -145.0000  119.0000 27

#__ type_ start__ end____ width___ exp.time_
 32 omega   82.00  128.00   1.0000    5.5000
omega____ theta____ kappa____ phi______ frames
    -       41.4354  178.0000  -90.0000 46

#__ type_ start__ end____ width___ exp.time_
 33 omega   32.00   57.00   1.0000   20.0000
omega____ theta____ kappa____ phi______ frames
    -      112.0000  -95.0000   90.0000 25

#__ type_ start__ end____ width___ exp.time_
 34 omega  153.00  178.00   1.0000   20.0000
omega____ theta____ kappa____ phi______ frames
    -      112.0000   61.0000   30.0000 25

#__ type_ start__ end____ width___ exp.time_
 35 omega   47.00   95.00   1.0000   20.0000
omega____ theta____ kappa____ phi______ frames
    -      112.0000  -49.0000 -174.9375 48

#__ type_ start__ end____ width___ exp.time_
 36 omega  106.00  133.00   1.0000   20.0000
omega____ theta____ kappa____ phi______ frames
    -      112.0000   61.0000   30.0000 27

#__ type_ start__ end____ width___ exp.time_
 37 omega   89.00  177.00   1.0000   20.0000
omega____ theta____ kappa____ phi______ frames
    -      112.0000   45.0000  150.0000 88

#__ type_ start__ end____ width___ exp.time_
 38 omega   40.00   67.00   1.0000   20.0000
omega____ theta____ kappa____ phi______ frames
    -      112.0000 -125.0000   60.0000 27

#__ type_ start__ end____ width___ exp.time_
 39 omega   79.00  106.00   1.0000   20.0000
omega____ theta____ kappa____ phi______ frames
    -      112.0000   15.0000  -30.0000 27

#__ type_ start__ end____ width___ exp.time_
 40 omega   75.00  102.00   1.0000   20.0000
omega____ theta____ kappa____ phi______ frames
    -      112.0000  -95.0000 -150.0000 27

#__ type_ start__ end____ width___ exp.time_
 41 omega   70.00  104.00   1.0000   20.0000
omega____ theta____ kappa____ phi______ frames
    -      112.0000  -95.0000  120.0000 34

#__ type_ start__ end____ width___ exp.time_
 42 omega   38.00   89.00   1.0000   20.0000
omega____ theta____ kappa____ phi______ frames
    -      112.0000  -30.0000  -90.0000 51

#__ type_ start__ end____ width___ exp.time_
 43 omega   36.00   65.00   1.0000   20.0000
omega____ theta____ kappa____ phi______ frames
    -      112.0000  -95.0000  120.0000 29

#__ type_ start__ end____ width___ exp.time_
 44 omega   56.00   83.00   1.0000   20.0000
omega____ theta____ kappa____ phi______ frames
    -      112.0000  -30.0000 -150.0000 27

#__ type_ start__ end____ width___ exp.time_
 45 omega  138.00  163.00   1.0000   20.0000
omega____ theta____ kappa____ phi______ frames
    -      112.0000   30.0000 -180.0000 25

#__ type_ start__ end____ width___ exp.time_
 46 omega   91.00  119.00   1.0000   20.0000
omega____ theta____ kappa____ phi______ frames
    -      112.0000   45.0000 -150.0000 28

#__ type_ start__ end____ width___ exp.time_
 47 omega  132.00  175.00   1.0000   20.0000
omega____ theta____ kappa____ phi______ frames
    -      112.0000   45.0000 -150.0000 43

#__ type_ start__ end____ width___ exp.time_
 48 omega   55.00   97.00   1.0000   20.0000
omega____ theta____ kappa____ phi______ frames
    -      112.0000  -45.0000  -90.0000 42

#__ type_ start__ end____ width___ exp.time_
 49 omega  105.00  130.00   1.0000   20.0000
omega____ theta____ kappa____ phi______ frames
    -      112.0000  -61.0000  -30.0000 25
;
_diffrn_measurement_device 'four-circle diffractometer'
_diffrn_measurement_device_type 'SuperNova, Dual, Cu at zero, Atlas'
_diffrn_measurement_method '\w scans'
_diffrn_orient_matrix_UB_11 0.0333995000
_diffrn_orient_matrix_UB_12 0.1092504000
_diffrn_orient_matrix_UB_13 0.0476905000
_diffrn_orient_matrix_UB_21 0.0251149000
_diffrn_orient_matrix_UB_22 -0.0748292000
_diffrn_orient_matrix_UB_23 0.0700520000
_diffrn_orient_matrix_UB_31 0.1986154000
_diffrn_orient_matrix_UB_32 -0.0089026000
_diffrn_orient_matrix_UB_33 -0.0040320000
_diffrn_radiation_monochromator mirror
_diffrn_radiation_probe x-ray
_diffrn_radiation_type CuK\a
_diffrn_radiation_wavelength 1.54184
_diffrn_reflns_av_R_equivalents 0.0375
_diffrn_reflns_av_unetI/netI 0.0191
_diffrn_reflns_Laue_measured_fraction_full 1.000
_diffrn_reflns_Laue_measured_fraction_max 1.000
_diffrn_reflns_limit_h_max 9
_diffrn_reflns_limit_h_min -7
_diffrn_reflns_limit_k_max 14
_diffrn_reflns_limit_k_min -14
_diffrn_reflns_limit_l_max 22
_diffrn_reflns_limit_l_min -22
_diffrn_reflns_number 18494
_diffrn_reflns_point_group_measured_fraction_full 1.000
_diffrn_reflns_point_group_measured_fraction_max 1.000
_diffrn_reflns_theta_full 67.684
_diffrn_reflns_theta_max 72.479
_diffrn_reflns_theta_min 4.522
_diffrn_source 'sealed X-ray tube'
_diffrn_source_type 'SuperNova (Cu) X-ray Source'
_exptl_absorpt_coefficient_mu 0.620
_exptl_absorpt_correction_T_max 1.00000
_exptl_absorpt_correction_T_min 0.42851
_exptl_absorpt_correction_type multi-scan
_exptl_absorpt_process_details
;
CrysAlisPro, Agilent Technologies,
Version 1.171.37.35 (release 13-08-2014 CrysAlis171 .NET)
(compiled Aug 13 2014,18:06:01)
Empirical absorption correction using spherical harmonics,
 implemented in SCALE3 ABSPACK scaling algorithm.
;
_exptl_crystal_colour 'clear dark red'
_exptl_crystal_colour_lustre clear
_exptl_crystal_colour_modifier dark
_exptl_crystal_colour_primary red
_exptl_crystal_density_diffrn 1.320
_exptl_crystal_description needle
_exptl_crystal_F_000 672
_exptl_crystal_size_max 0.4
_exptl_crystal_size_mid 0.1
_exptl_crystal_size_min 0.1
_refine_diff_density_max 0.228
_refine_diff_density_min -0.232
_refine_diff_density_rms 0.049
_refine_ls_extinction_method none
_refine_ls_goodness_of_fit_ref 1.015
_refine_ls_hydrogen_treatment constr
_refine_ls_matrix_type full
_refine_ls_number_parameters 226
_refine_ls_number_reflns 3214
_refine_ls_number_restraints 0
_refine_ls_restrained_S_all 1.015
_refine_ls_R_factor_all 0.0412
_refine_ls_R_factor_gt 0.0377
_refine_ls_shift/su_max 0.000
_refine_ls_shift/su_mean 0.000
_refine_ls_structure_factor_coef Fsqd
_refine_ls_weighting_details 'w=1/[\s^2^(Fo^2^)+(0.0587P)^2^+0.5367P] where P=(Fo^2^+2Fc^2^)/3'
_refine_ls_weighting_scheme calc
_refine_ls_wR_factor_gt 0.0991
_refine_ls_wR_factor_ref 0.1032
_reflns_Friedel_coverage 0.000
_reflns_number_gt 2928
_reflns_number_total 3214
_reflns_threshold_expression 'I > 2\s(I)'
_cod_data_source_file jo6b01662_si_002.cif
_cod_data_source_block cat_phn2
_cod_database_code 4037181
_chemical_oxdiff_formula 'C16 H13 N O4'
_shelx_space_group_comment
;
The symmetry employed for this shelxl refinement is uniquely defined
by the following loop, which should always be used as a source of
symmetry information in preference to the above space-group names.
They are only intended as comments.
;
_reflns_odcompleteness_completeness 99.93
_reflns_odcompleteness_iscentric 1
_reflns_odcompleteness_theta 66.97
_olex2_refinement_description
;
1. Fixed Uiso
 At 1.2 times of:
  All C(H) groups
2.a Aromatic/amide H refined with riding coordinates:
 C1(H1), C4(H4), C5(H5), C6(H6), C8(H8), C11(H11), C13(H13), C14(H14),
 C17(H17), C18(H18), C19(H19), C21(H21), C22(H22), C24(H24), C25(H25)
;
_shelx_shelxl_version_number 2014/7
_olex2_submission_special_instructions 'No special instructions were received'

loop_
_space_group_symop_operation_xyz
'x, y, z'
'-x, y+1/2, -z+1/2'
'-x, -y, -z'
'x, -y-1/2, z-1/2'

loop_
_atom_site_label
_atom_site_type_symbol
_atom_site_fract_x
_atom_site_fract_y
_atom_site_fract_z
_atom_site_U_iso_or_equiv
_atom_site_adp_type
_atom_site_occupancy
_atom_site_site_symmetry_order
_atom_site_calc_flag
_atom_site_refinement_flags_posn
C1 C 0.82198(16) 0.21956(10) 0.06895(6) 0.0225(2) Uani 1 1 d .
H1 H 0.8985 0.1790 0.1056 0.027 Uiso 1 1 calc R
N2 N 0.80613(13) -0.02437(8) 0.07337(5) 0.0203(2) Uani 1 1 d .
N3 N 0.73859(16) -0.33988(9) -0.08090(6) 0.0298(3) Uani 1 1 d .
C4 C 1.02654(16) -0.39569(10) 0.15839(7) 0.0260(3) Uani 1 1 d .
H4 H 1.0939 -0.4610 0.1486 0.031 Uiso 1 1 calc R
C5 C 0.61129(16) 0.22033(10) -0.04213(6) 0.0235(3) Uani 1 1 d .
H5 H 0.5428 0.1805 -0.0816 0.028 Uiso 1 1 calc R
C6 C 0.67661(17) 0.08659(10) -0.24255(7) 0.0264(3) Uani 1 1 d .
H6 H 0.7258 0.1484 -0.2666 0.032 Uiso 1 1 calc R
C7 C 0.72623(15) 0.15883(10) 0.01026(6) 0.0204(2) Uani 1 1 d .
C8 C 0.88846(17) -0.28172(11) 0.24291(7) 0.0275(3) Uani 1 1 d .
H8 H 0.8609 -0.2693 0.2911 0.033 Uiso 1 1 calc R
C9 C 0.74707(14) 0.03279(10) 0.00714(6) 0.0195(2) Uani 1 1 d .
N10 N 0.74825(13) -0.25320(9) -0.05269(5) 0.0224(2) Uani 1 1 d .
C11 C 0.69446(18) 0.39903(11) 0.02091(7) 0.0300(3) Uani 1 1 d .
H11 H 0.6850 0.4804 0.0240 0.036 Uiso 1 1 calc R
C12 C 0.86921(15) -0.22191(10) 0.11595(6) 0.0204(2) Uani 1 1 d .
C13 C 0.96741(15) -0.31893(10) 0.10198(6) 0.0226(2) Uani 1 1 d .
H13 H 0.9938 -0.3324 0.0537 0.027 Uiso 1 1 calc R
C14 C 0.59687(18) 0.33926(11) -0.03676(7) 0.0287(3) Uani 1 1 d .
H14 H 0.5194 0.3801 -0.0729 0.034 Uiso 1 1 calc R
C15 C 0.76086(15) -0.15210(10) -0.01887(6) 0.0201(2) Uani 1 1 d .
C16 C 0.81532(15) -0.13497(10) 0.05896(6) 0.0197(2) Uani 1 1 d .
C17 C 0.73253(16) 0.06633(10) -0.16849(6) 0.0225(2) Uani 1 1 d .
H17 H 0.8226 0.1131 -0.1425 0.027 Uiso 1 1 calc R
C18 C 0.54851(18) 0.01667(11) -0.28181(7) 0.0280(3) Uani 1 1 d .
H18 H 0.5106 0.0303 -0.3327 0.034 Uiso 1 1 calc R
C19 C 0.47635(16) -0.07314(11) -0.24625(7) 0.0274(3) Uani 1 1 d .
H19 H 0.3907 -0.1221 -0.2732 0.033 Uiso 1 1 calc R
C20 C 0.65807(15) -0.02214(10) -0.13142(6) 0.0197(2) Uani 1 1 d .
C21 C 0.82917(16) -0.20416(10) 0.18717(7) 0.0241(3) Uani 1 1 d .
H21 H 0.7615 -0.1391 0.1973 0.029 Uiso 1 1 calc R
C22 C 0.52886(16) -0.09188(10) -0.17134(7) 0.0237(3) Uani 1 1 d .
H22 H 0.4767 -0.1523 -0.1471 0.028 Uiso 1 1 calc R
C23 C 0.71607(15) -0.04189(10) -0.05218(6) 0.0197(2) Uani 1 1 d .
C24 C 0.80624(17) 0.33856(10) 0.07417(7) 0.0263(3) Uani 1 1 d .
H24 H 0.8720 0.3787 0.1142 0.032 Uiso 1 1 calc R
C25 C 0.98755(17) -0.37729(11) 0.22919(7) 0.0278(3) Uani 1 1 d .
H25 H 1.0284 -0.4296 0.2677 0.033 Uiso 1 1 calc R

loop_
_atom_site_aniso_label
_atom_site_aniso_U_11
_atom_site_aniso_U_22
_atom_site_aniso_U_33
_atom_site_aniso_U_23
_atom_site_aniso_U_13
_atom_site_aniso_U_12
C1 0.0248(6) 0.0219(6) 0.0210(5) -0.0006(4) 0.0037(4) -0.0017(4)
N2 0.0207(5) 0.0202(5) 0.0194(5) -0.0005(4) 0.0008(4) -0.0014(4)
N3 0.0387(6) 0.0228(5) 0.0260(5) -0.0033(4) -0.0017(4) -0.0030(4)
C4 0.0254(6) 0.0187(6) 0.0318(6) -0.0006(5) -0.0026(5) -0.0024(4)
C5 0.0221(6) 0.0260(6) 0.0226(6) -0.0004(4) 0.0040(4) 0.0031(5)
C6 0.0346(7) 0.0223(6) 0.0228(6) 0.0021(4) 0.0062(5) 0.0024(5)
C7 0.0207(5) 0.0205(6) 0.0204(5) 0.0001(4) 0.0048(4) -0.0004(4)
C8 0.0290(6) 0.0320(6) 0.0209(6) 0.0031(5) 0.0018(5) -0.0035(5)
C9 0.0178(5) 0.0207(6) 0.0193(5) 0.0003(4) 0.0004(4) -0.0014(4)
N10 0.0249(5) 0.0217(5) 0.0198(5) 0.0003(4) 0.0004(4) -0.0035(4)
C11 0.0383(7) 0.0189(6) 0.0359(7) 0.0005(5) 0.0155(6) 0.0041(5)
C12 0.0195(5) 0.0197(5) 0.0208(5) -0.0002(4) -0.0011(4) -0.0052(4)
C13 0.0235(6) 0.0208(5) 0.0225(5) -0.0022(4) -0.0001(4) -0.0040(4)
C14 0.0311(6) 0.0274(6) 0.0287(6) 0.0054(5) 0.0083(5) 0.0103(5)
C15 0.0222(5) 0.0183(5) 0.0194(5) -0.0021(4) 0.0014(4) -0.0032(4)
C16 0.0185(5) 0.0206(5) 0.0196(5) -0.0013(4) 0.0013(4) -0.0026(4)
C17 0.0236(6) 0.0217(5) 0.0216(5) -0.0020(4) 0.0018(4) -0.0016(4)
C18 0.0339(7) 0.0296(6) 0.0186(5) -0.0001(5) -0.0028(5) 0.0079(5)
C19 0.0241(6) 0.0301(6) 0.0252(6) -0.0058(5) -0.0053(5) 0.0008(5)
C20 0.0194(5) 0.0203(5) 0.0190(5) -0.0015(4) 0.0012(4) 0.0013(4)
C21 0.0238(6) 0.0243(6) 0.0236(6) 0.0002(4) 0.0017(4) -0.0014(4)
C22 0.0225(6) 0.0236(6) 0.0242(6) -0.0010(4) 0.0002(4) -0.0019(4)
C23 0.0182(5) 0.0198(5) 0.0208(5) -0.0003(4) 0.0016(4) -0.0019(4)
C24 0.0315(6) 0.0226(6) 0.0259(6) -0.0046(4) 0.0081(5) -0.0037(5)
C25 0.0282(6) 0.0253(6) 0.0273(6) 0.0068(5) -0.0040(5) -0.0047(5)

loop_
_atom_type_symbol
_atom_type_description
_atom_type_scat_dispersion_real
_atom_type_scat_dispersion_imag
_atom_type_scat_source
C C 0.0181 0.0091 'International Tables Vol C Tables 4.2.6.8 and 6.1.1.4'
H H 0.0000 0.0000 'International Tables Vol C Tables 4.2.6.8 and 6.1.1.4'
N N 0.0311 0.0180 'International Tables Vol C Tables 4.2.6.8 and 6.1.1.4'

loop_
_geom_angle_atom_site_label_1
_geom_angle_atom_site_label_2
_geom_angle_atom_site_label_3
_geom_angle
C24 C1 C7 120.76(11)
C16 N2 C9 107.94(9)
C13 C4 C25 120.35(12)
C14 C5 C7 120.42(11)
C17 C6 C18 120.16(11)
C1 C7 C9 118.79(10)
C5 C7 C1 118.49(11)
C5 C7 C9 122.70(10)
C21 C8 C25 120.86(11)
N2 C9 C7 117.36(10)
C23 C9 N2 112.47(10)
C23 C9 C7 130.16(10)
N3 N10 C15 179.28(13)
C14 C11 C24 119.39(11)
C13 C12 C16 121.66(11)
C13 C12 C21 119.18(11)
C21 C12 C16 119.08(11)
C4 C13 C12 120.29(11)
C11 C14 C5 120.71(12)
N10 C15 C16 125.24(10)
N10 C15 C23 126.35(10)
C23 C15 C16 108.35(10)
N2 C16 C12 123.05(10)
N2 C16 C15 108.53(10)
C15 C16 C12 128.40(10)
C6 C17 C20 120.84(11)
C19 C18 C6 119.68(11)
C18 C19 C22 120.31(11)
C17 C20 C22 118.57(10)
C17 C20 C23 120.54(10)
C22 C20 C23 120.89(10)
C8 C21 C12 119.93(11)
C19 C22 C20 120.40(11)
C9 C23 C15 102.71(10)
C9 C23 C20 132.08(11)
C15 C23 C20 125.18(10)
C1 C24 C11 120.21(11)
C8 C25 C4 119.39(11)

loop_
_geom_bond_atom_site_label_1
_geom_bond_atom_site_label_2
_geom_bond_distance
C1 C7 1.4012(16)
C1 C24 1.3910(17)
N2 C9 1.4003(14)
N2 C16 1.3147(15)
N3 N10 1.1289(15)
C4 C13 1.3903(17)
C4 C25 1.3927(19)
C5 C7 1.4007(16)
C5 C14 1.3893(18)
C6 C17 1.3840(16)
C6 C18 1.3911(18)
C7 C9 1.4735(16)
C8 C21 1.3880(17)
C8 C25 1.3890(19)
C9 C23 1.3846(16)
N10 C15 1.3243(15)
C11 C14 1.3888(19)
C11 C24 1.3916(19)
C12 C13 1.3998(17)
C12 C16 1.4682(16)
C12 C21 1.4018(17)
C15 C16 1.4419(15)
C15 C23 1.4374(16)
C17 C20 1.3998(16)
C18 C19 1.3880(19)
C19 C22 1.3917(17)
C20 C22 1.4003(16)
C20 C23 1.4748(15)
